data_1515927
loop_
_publ_author_name
'Greenberg, Sharonna'
'Stephan, Douglas W.'

_publ_section_title
;
 Hydroamination as a route to nitrogen-containing oligomers
;
_journal_issue 8
_journal_name_full 'Polymer Chemistry'
_journal_page_first 1332
_journal_paper_doi 10.1039/c0py00120a
_journal_volume 1
_journal_year 2010
_chemical_formula_sum 'C22 H19 N'
_chemical_formula_weight 297.38
_chemical_name_systematic
;
?
;
_space_group_IT_number 61
_symmetry_cell_setting orthorhombic
_symmetry_space_group_name_Hall '-P 2ac 2ab'
_symmetry_space_group_name_H-M 'P b c a'
_atom_sites_solution_hydrogens geom
_atom_sites_solution_primary direct
_atom_sites_solution_secondary difmap
_audit_creation_method SHELXL-97
_cell_angle_alpha 90.00
_cell_angle_beta 90.00
_cell_angle_gamma 90.00
_cell_formula_units_Z 8
_cell_length_a 16.1137(8)
_cell_length_b 8.8958(4)
_cell_length_c 22.9830(12)
_cell_measurement_temperature 296(2)
_cell_measurement_theta_max 25.0
_cell_measurement_theta_min 2.0
_cell_volume 3294.5(3)
_computing_cell_refinement 'Bruker XSCANS'
_computing_data_collection 'Bruker XSCANS'
_computing_data_reduction 'Bruker SHELXTL'
_computing_molecular_graphics 'Bruker SHELXTL'
_computing_publication_material 'Bruker SHELXTL'
_computing_structure_refinement 'SHELXL-97 (Sheldrick, 1997)'
_computing_structure_solution 'SHELXS-97 (Sheldrick, 1990)'
_diffrn_ambient_temperature 296(2)
_diffrn_measured_fraction_theta_full 0.999
_diffrn_measured_fraction_theta_max 0.999
_diffrn_radiation_monochromator graphite
_diffrn_radiation_source 'fine-focus sealed tube'
_diffrn_radiation_type MoK\a
_diffrn_radiation_wavelength 0.71073
_diffrn_reflns_av_R_equivalents 0.0418
_diffrn_reflns_av_sigmaI/netI 0.0419
_diffrn_reflns_limit_h_max 18
_diffrn_reflns_limit_h_min -19
_diffrn_reflns_limit_k_max 9
_diffrn_reflns_limit_k_min -10
_diffrn_reflns_limit_l_max 26
_diffrn_reflns_limit_l_min -27
_diffrn_reflns_number 11649
_diffrn_reflns_theta_full 25.00
_diffrn_reflns_theta_max 25.00
_diffrn_reflns_theta_min 1.77
_exptl_absorpt_coefficient_mu 0.069
_exptl_absorpt_correction_T_max 0.990
_exptl_absorpt_correction_T_min 0.979
_exptl_absorpt_correction_type multi-scan
_exptl_crystal_colour colourless
_exptl_crystal_density_diffrn 1.199
_exptl_crystal_density_method 'not measured'
_exptl_crystal_description block
_exptl_crystal_F_000 1264
_exptl_crystal_size_max 0.28
_exptl_crystal_size_mid 0.22
_exptl_crystal_size_min 0.20
_refine_diff_density_max 0.276
_refine_diff_density_min -0.541
_refine_diff_density_rms 0.048
_refine_ls_extinction_method none
_refine_ls_goodness_of_fit_ref 1.040
_refine_ls_hydrogen_treatment constr
_refine_ls_matrix_type full
_refine_ls_number_parameters 208
_refine_ls_number_reflns 2900
_refine_ls_number_restraints 0
_refine_ls_restrained_S_all 1.040
_refine_ls_R_factor_all 0.0920
_refine_ls_R_factor_gt 0.0566
_refine_ls_shift/su_max 0.000
_refine_ls_shift/su_mean 0.000
_refine_ls_structure_factor_coef Fsqd
_refine_ls_weighting_details 'calc w=1/[\s^2^(Fo^2^)+(0.0735P)^2^+2.5439P] where P=(Fo^2^+2Fc^2^)/3'
_refine_ls_weighting_scheme calc
_refine_ls_wR_factor_gt 0.1480
_refine_ls_wR_factor_ref 0.1711
_reflns_number_gt 1938
_reflns_number_total 2900
_reflns_threshold_expression >2sigma(I)
_cod_data_source_file c0py00120a.txt
_cod_data_source_block sgh1z
_cod_original_sg_symbol_H-M Pbca
_cod_database_code 1515927

loop_
_symmetry_equiv_pos_as_xyz
'x, y, z'
'-x+1/2, -y, z+1/2'
'-x, y+1/2, -z+1/2'
'x+1/2, -y+1/2, -z'
'-x, -y, -z'
'x-1/2, y, -z-1/2'
'x, -y-1/2, z-1/2'
'-x-1/2, y-1/2, z'

loop_
_atom_site_label
_atom_site_type_symbol
_atom_site_fract_x
_atom_site_fract_y
_atom_site_fract_z
_atom_site_U_iso_or_equiv
_atom_site_adp_type
_atom_site_occupancy
_atom_site_symmetry_multiplicity
_atom_site_calc_flag
_atom_site_refinement_flags
C18 C 0.53764(16) 0.0944(3) 0.25597(12) 0.0364(7) Uani 1 1 d .
H18A H 0.5043 0.1364 0.2847 0.044 Uiso 1 1 calc R
C1 C 0.89631(14) 0.4293(3) 0.40306(10) 0.0278(6) Uani 1 1 d .
H1A H 0.8659 0.4587 0.4355 0.033 Uiso 1 1 calc R
C2 C 0.85543(16) 0.3541(3) 0.36044(11) 0.0348(6) Uani 1 1 d .
H2A H 0.8867 0.3224 0.3287 0.042 Uiso 1 1 calc R
N1 N 0.77113(16) 0.3197(3) 0.35956(11) 0.0540(7) Uani 1 1 d .
C11 C 0.98215(16) 0.4667(3) 0.40186(11) 0.0327(6) Uani 1 1 d .
C4 C 0.65720(15) 0.2082(3) 0.30329(11) 0.0288(6) Uani 1 1 d .
H4A H 0.6204 0.2394 0.3321 0.035 Uiso 1 1 calc R
C3 C 0.73703(16) 0.2494(3) 0.30978(11) 0.0344(6) Uani 1 1 d .
H3A H 0.7728 0.2301 0.2789 0.041 Uiso 1 1 calc R
C16 C 1.03977(16) 0.3895(3) 0.36807(12) 0.0381(7) Uani 1 1 d .
H16A H 1.0230 0.3064 0.3465 0.046 Uiso 1 1 calc R
C17 C 0.62293(16) 0.1210(3) 0.25653(11) 0.0342(6) Uani 1 1 d .
C15 C 1.12156(17) 0.4351(3) 0.36625(13) 0.0442(7) Uani 1 1 d .
H15A H 1.1591 0.3840 0.3427 0.053 Uiso 1 1 calc R
C5 C 0.71617(15) 0.3567(3) 0.41062(11) 0.0337(6) Uani 1 1 d .
C21 C 0.63404(19) -0.0294(3) 0.16949(13) 0.0466(8) Uani 1 1 d .
H21A H 0.6666 -0.0709 0.1402 0.056 Uiso 1 1 calc R
C22 C 0.67069(17) 0.0574(3) 0.21213(12) 0.0418(7) Uani 1 1 d .
H22A H 0.7277 0.0738 0.2113 0.050 Uiso 1 1 calc R
C19 C 0.50215(18) 0.0064(3) 0.21325(12) 0.0434(7) Uani 1 1 d .
H19A H 0.4453 -0.0114 0.2138 0.052 Uiso 1 1 calc R
C9 C 0.60584(18) 0.5039(4) 0.45218(16) 0.0565(9) Uani 1 1 d .
H9A H 0.5659 0.5787 0.4482 0.068 Uiso 1 1 calc R
C20 C 0.54992(19) -0.0555(3) 0.16978(13) 0.0456(8) Uani 1 1 d .
H20A H 0.5256 -0.1141 0.1410 0.055 Uiso 1 1 calc R
C13 C 1.09215(17) 0.6308(3) 0.43374(13) 0.0421(7) Uani 1 1 d .
H13A H 1.1099 0.7110 0.4565 0.050 Uiso 1 1 calc R
C12 C 1.01003(16) 0.5878(3) 0.43505(12) 0.0378(7) Uani 1 1 d .
H12A H 0.9728 0.6402 0.4583 0.045 Uiso 1 1 calc R
C10 C 0.65598(17) 0.4675(3) 0.40563(14) 0.0439(7) Uani 1 1 d .
H10A H 0.6494 0.5179 0.3705 0.053 Uiso 1 1 calc R
C14 C 1.14825(17) 0.5560(3) 0.39906(13) 0.0456(8) Uani 1 1 d .
H14A H 1.2034 0.5865 0.3977 0.055 Uiso 1 1 calc R
C8 C 0.61466(18) 0.4301(4) 0.50455(15) 0.0579(10) Uani 1 1 d .
H8A H 0.5813 0.4556 0.5361 0.070 Uiso 1 1 calc R
C6 C 0.72434(17) 0.2817(4) 0.46315(12) 0.0444(8) Uani 1 1 d .
H6A H 0.7641 0.2067 0.4672 0.053 Uiso 1 1 calc R
C7 C 0.67349(18) 0.3180(4) 0.50976(13) 0.0539(9) Uani 1 1 d .
H7A H 0.6790 0.2665 0.5448 0.065 Uiso 1 1 calc R

loop_
_atom_site_aniso_label
_atom_site_aniso_U_11
_atom_site_aniso_U_22
_atom_site_aniso_U_33
_atom_site_aniso_U_23
_atom_site_aniso_U_13
_atom_site_aniso_U_12
C18 0.0391(15) 0.0357(15) 0.0344(15) 0.0028(13) -0.0012(12) -0.0035(12)
C1 0.0253(12) 0.0356(14) 0.0225(12) -0.0025(12) 0.0013(10) -0.0053(11)
C2 0.0309(14) 0.0395(15) 0.0341(15) 0.0013(13) 0.0013(11) -0.0042(12)
N1 0.0583(17) 0.0519(16) 0.0519(16) 0.0035(14) -0.0043(13) -0.0015(13)
C11 0.0380(15) 0.0331(15) 0.0269(14) 0.0057(12) -0.0027(11) -0.0049(12)
C4 0.0296(13) 0.0323(14) 0.0246(13) -0.0013(11) -0.0009(10) -0.0032(11)
C3 0.0384(15) 0.0369(15) 0.0278(14) 0.0023(12) -0.0003(11) -0.0031(12)
C16 0.0425(15) 0.0350(15) 0.0369(16) -0.0023(13) -0.0079(13) -0.0027(13)
C17 0.0411(15) 0.0327(14) 0.0288(14) 0.0073(12) -0.0031(12) -0.0036(12)
C15 0.0375(16) 0.0482(18) 0.0467(18) -0.0029(15) -0.0007(13) 0.0058(14)
C5 0.0293(13) 0.0388(15) 0.0331(15) -0.0051(13) -0.0034(11) -0.0060(12)
C21 0.0529(18) 0.0505(18) 0.0364(16) -0.0079(15) 0.0002(13) -0.0059(15)
C22 0.0369(15) 0.0485(18) 0.0400(17) 0.0000(15) -0.0025(12) -0.0065(13)
C19 0.0444(17) 0.0455(17) 0.0405(17) 0.0026(14) -0.0070(13) -0.0117(13)
C9 0.0351(16) 0.055(2) 0.079(3) -0.0209(19) -0.0002(16) -0.0015(15)
C20 0.0534(18) 0.0473(18) 0.0362(16) -0.0039(14) -0.0058(14) -0.0135(15)
C13 0.0410(16) 0.0398(16) 0.0453(17) -0.0056(15) -0.0050(13) -0.0085(13)
C12 0.0408(15) 0.0382(16) 0.0343(15) -0.0013(13) 0.0004(12) -0.0037(13)
C10 0.0368(15) 0.0433(16) 0.0515(19) -0.0036(15) -0.0065(14) -0.0013(13)
C14 0.0333(15) 0.0475(17) 0.0559(19) 0.0006(16) -0.0053(14) -0.0071(13)
C8 0.0347(17) 0.082(3) 0.057(2) -0.033(2) 0.0106(15) -0.0161(17)
C6 0.0351(15) 0.0576(19) 0.0405(17) -0.0016(15) -0.0023(12) -0.0001(14)
C7 0.0414(18) 0.083(2) 0.0372(17) -0.0031(18) -0.0004(13) -0.0124(17)

loop_
_atom_type_symbol
_atom_type_description
_atom_type_scat_dispersion_real
_atom_type_scat_dispersion_imag
_atom_type_scat_source
C C 0.0033 0.0016 'International Tables Vol C Tables 4.2.6.8 and 6.1.1.4'
H H 0.0000 0.0000 'International Tables Vol C Tables 4.2.6.8 and 6.1.1.4'
N N 0.0061 0.0033 'International Tables Vol C Tables 4.2.6.8 and 6.1.1.4'

loop_
_geom_angle_atom_site_label_1
_geom_angle_atom_site_label_2
_geom_angle_atom_site_label_3
_geom_angle
C19 C18 C17 120.8(3)
C2 C1 C11 125.0(2)
C1 C2 N1 126.3(3)
C2 N1 C3 119.2(2)
C2 N1 C5 120.9(2)
C3 N1 C5 119.9(2)
C16 C11 C12 118.1(2)
C16 C11 C1 122.9(2)
C12 C11 C1 118.9(2)
C3 C4 C17 126.7(2)
C4 C3 N1 125.5(3)
C15 C16 C11 120.6(3)
C18 C17 C22 117.8(2)
C18 C17 C4 118.5(2)
C22 C17 C4 123.6(2)
C16 C15 C14 120.6(3)
C6 C5 C10 118.7(3)
C6 C5 N1 121.2(2)
C10 C5 N1 120.1(3)
C20 C21 C22 120.8(3)
C21 C22 C17 120.6(3)
C20 C19 C18 120.8(3)
C8 C9 C10 120.3(3)
C21 C20 C19 119.2(3)
C14 C13 C12 120.6(3)
C13 C12 C11 120.8(3)
C9 C10 C5 120.8(3)
C13 C14 C15 119.2(3)
C9 C8 C7 119.4(3)
C5 C6 C7 120.3(3)
C8 C7 C6 120.4(3)

loop_
_geom_bond_atom_site_label_1
_geom_bond_atom_site_label_2
_geom_bond_distance
C18 C19 1.380(4)
C18 C17 1.395(4)
C1 C2 1.357(3)
C1 C11 1.423(3)
C2 N1 1.393(3)
N1 C3 1.415(3)
N1 C5 1.506(4)
C11 C16 1.392(4)
C11 C12 1.394(4)
C4 C3 1.346(3)
C4 C17 1.436(3)
C16 C15 1.380(4)
C17 C22 1.398(4)
C15 C14 1.382(4)
C5 C6 1.385(4)
C5 C10 1.388(4)
C21 C20 1.375(4)
C21 C22 1.381(4)
C19 C20 1.376(4)
C9 C8 1.378(5)
C9 C10 1.379(4)
C13 C14 1.376(4)
C13 C12 1.378(4)
C8 C7 1.381(5)
C6 C7 1.387(4)
